data_2242958
loop_
_publ_author_name
'Iqbal, Saleem'
'Viswanathan, Vijayan'
'Velmurugan, Devadasan'
'Abiraman, Tamilselvan'
'Balasubramanian, Sengottuvelan'
'Gunasekaran, Krishnasamy'

_publ_section_title
;
 Crystal structures and Hirshfeld surface analyses of
 4,4'-{[1,3-phenylenebis(methylene)]bis(oxy)}bis(3-methoxybenzaldehyde)
 and
 4,4'-{[(1,4-phenylenebis(methylene)]bis(oxy)}bis(3-methoxybenzaldehyde)
;
_journal_coeditor_code SU5484
_journal_issue 6
_journal_name_full 'Acta Crystallographica Section E'
_journal_page_first 875
_journal_page_last 879
_journal_paper_doi 10.1107/S2056989019006662
_journal_volume 75
_journal_year 2019
_chemical_formula_iupac 'C24 H22 O6'
_chemical_formula_moiety 'C24 H22 O6'
_chemical_formula_sum 'C24 H22 O6'
_chemical_formula_weight 406.41
_chemical_name_systematic
;
4,4'-{[(1,4-Phenylenebis(methylene)]bis(oxy)}bis(3-methoxybenzaldehyde)
;
_space_group_crystal_system monoclinic
_space_group_IT_number 14
_space_group_name_Hall '-P 2ybc'
_space_group_name_H-M_alt 'P 1 21/c 1'
_symmetry_space_group_name_Hall '-P 2ybc'
_symmetry_space_group_name_H-M 'P 1 21/c 1'
_atom_sites_solution_hydrogens geom
_atom_sites_solution_primary direct
_atom_sites_solution_secondary difmap
_audit_creation_method SHELXL-2016/4
_cell_angle_alpha 90
_cell_angle_beta 102.126(2)
_cell_angle_gamma 90
_cell_formula_units_Z 2
_cell_length_a 12.6668(5)
_cell_length_b 7.7470(3)
_cell_length_c 10.4244(4)
_cell_measurement_reflns_used 2488
_cell_measurement_temperature 296(2)
_cell_measurement_theta_max 28.443
_cell_measurement_theta_min 1.644
_cell_volume 1000.12(7)
_computing_cell_refinement
;
SAINT (Bruker, 2008)
;
_computing_data_collection
;
APEX2 (Bruker, 2008)
;
_computing_data_reduction
;
SAINT (Bruker, 2008)
;
_computing_molecular_graphics
;
ORTEP-3 for Windows (Farrugia, 2012) and PLATON (Spek, 2009)
;
_computing_publication_material
;
<i>SHELXL2016/4</i> (Sheldrick, 2015) and PLATON (Spek, 2009)
;
_computing_structure_refinement
;
<i>SHELXL2016/4</i> (Sheldrick, 2015)
;
_computing_structure_solution
;
SHELXS97 (Sheldrick, 2008)
;
_diffrn_ambient_temperature 296(2)
_diffrn_measured_fraction_theta_full 0.998
_diffrn_measured_fraction_theta_max 0.990
_diffrn_measurement_device_type 'Bruker SMART APEXII area detector'
_diffrn_measurement_method '\w and \f scans'
_diffrn_radiation_type MoK\a
_diffrn_radiation_wavelength 0.71073
_diffrn_reflns_av_R_equivalents 0.0280
_diffrn_reflns_av_unetI/netI 0.0273
_diffrn_reflns_limit_h_max 11
_diffrn_reflns_limit_h_min -16
_diffrn_reflns_limit_k_max 10
_diffrn_reflns_limit_k_min -10
_diffrn_reflns_limit_l_max 13
_diffrn_reflns_limit_l_min -13
_diffrn_reflns_number 9260
_diffrn_reflns_theta_full 25.242
_diffrn_reflns_theta_max 28.443
_diffrn_reflns_theta_min 1.644
_exptl_absorpt_coefficient_mu 0.097
_exptl_absorpt_correction_T_max 0.863
_exptl_absorpt_correction_T_min 0.741
_exptl_absorpt_correction_type multi-scan
_exptl_absorpt_process_details
;
(<i>SADABS</i>; Bruker, 2008)
;
_exptl_crystal_colour colourless
_exptl_crystal_density_diffrn 1.350
_exptl_crystal_description block
_exptl_crystal_F_000 428
_exptl_crystal_size_max 0.240
_exptl_crystal_size_mid 0.190
_exptl_crystal_size_min 0.140
_refine_diff_density_max 0.214
_refine_diff_density_min -0.213
_refine_ls_extinction_coef 0.012(4)
_refine_ls_extinction_expression Fc^*^=kFc[1+0.001xFc^2^\l^3^/sin(2\q)]^-1/4^
_refine_ls_extinction_method
;
(SHELXL-2016/4; Sheldrick, 2015)
;
_refine_ls_goodness_of_fit_ref 1.140
_refine_ls_hydrogen_treatment constr
_refine_ls_matrix_type full
_refine_ls_number_parameters 138
_refine_ls_number_reflns 2488
_refine_ls_number_restraints 0
_refine_ls_restrained_S_all 1.140
_refine_ls_R_factor_all 0.0792
_refine_ls_R_factor_gt 0.0567
_refine_ls_shift/su_max 0.000
_refine_ls_shift/su_mean 0.000
_refine_ls_structure_factor_coef Fsqd
_refine_ls_weighting_details 'w=1/[\s^2^(Fo^2^)+(0.0670P)^2^+0.6516P] where P=(Fo^2^+2Fc^2^)/3'
_refine_ls_weighting_scheme calc
_refine_ls_wR_factor_gt 0.1778
_refine_ls_wR_factor_ref 0.1896
_reflns_number_gt 1764
_reflns_number_total 2488
_reflns_threshold_expression 'I > 2\s(I)'
_cod_data_source_file su5484sup1.cif
_cod_data_source_block II
_cod_database_code 2242958
_shelx_space_group_comment
;
The symmetry employed for this shelxl refinement is uniquely defined
by the following loop, which should always be used as a source of
symmetry information in preference to the above space-group names.
They are only intended as comments.
;
_shelx_estimated_absorpt_t_min 0.977
_shelx_estimated_absorpt_t_max 0.987

loop_
_space_group_symop_operation_xyz
'x, y, z'
'-x, y+1/2, -z+1/2'
'-x, -y, -z'
'x, -y-1/2, z-1/2'

loop_
_atom_site_type_symbol
_atom_site_label
_atom_site_fract_x
_atom_site_fract_y
_atom_site_fract_z
_atom_site_U_iso_or_equiv
_atom_site_adp_type
_atom_site_calc_flag
_atom_site_occupancy
O O2 0.30136(14) 1.1675(2) 0.5834(2) 0.0541(5) Uani d 1
O O1 0.36397(14) 0.9305(2) 0.44499(19) 0.0523(5) Uani d 1
C C6 0.23878(19) 1.0232(3) 0.5659(2) 0.0420(5) Uani d 1
C C5 0.27247(18) 0.8936(3) 0.4887(2) 0.0418(5) Uani d 1
C C7 0.14955(19) 0.9951(3) 0.6183(2) 0.0443(6) Uani d 1
H H7 0.127746 1.079201 0.670885 0.053 Uiso calc 1
C C4 0.2124(2) 0.7427(3) 0.4619(3) 0.0477(6) Uani d 1
H H4 0.233030 0.658649 0.408429 0.057 Uiso calc 1
C C2 0.09122(19) 0.8417(3) 0.5933(2) 0.0450(6) Uani d 1
O O3 -0.05970(18) 0.6894(3) 0.6395(2) 0.0730(7) Uani d 1
C C3 0.1222(2) 0.7173(3) 0.5146(3) 0.0493(6) Uani d 1
H H3 0.082419 0.616013 0.496873 0.059 Uiso calc 1
C C10 0.45132(19) 0.6482(3) 0.4372(2) 0.0421(5) Uani d 1
C C9 0.4032(2) 0.8059(3) 0.3651(3) 0.0543(7) Uani d 1
H H9A 0.457346 0.860256 0.325172 0.065 Uiso calc 1
H H9B 0.343984 0.770853 0.294866 0.065 Uiso calc 1
C C11 0.5138(2) 0.6577(3) 0.5620(3) 0.0520(7) Uani d 1
H H11 0.523957 0.763637 0.604812 0.062 Uiso calc 1
C C1 -0.0040(2) 0.8164(4) 0.6514(3) 0.0582(7) Uani d 1
H H1 -0.022677 0.906265 0.701458 0.070 Uiso calc 1
C C8 0.2642(3) 1.3100(3) 0.6471(4) 0.0684(9) Uani d 1
H H8A 0.193267 1.342179 0.600621 0.103 Uiso calc 1
H H8B 0.312586 1.405680 0.648261 0.103 Uiso calc 1
H H8C 0.261680 1.278595 0.735459 0.103 Uiso calc 1
C C12 0.4386(2) 0.4880(3) 0.3760(3) 0.0526(7) Uani d 1
H H12 0.397133 0.479111 0.291377 0.063 Uiso calc 1

loop_
_atom_site_aniso_label
_atom_site_aniso_U_11
_atom_site_aniso_U_22
_atom_site_aniso_U_33
_atom_site_aniso_U_12
_atom_site_aniso_U_13
_atom_site_aniso_U_23
O2 0.0558(10) 0.0340(9) 0.0740(13) -0.0046(7) 0.0172(9) -0.0053(8)
O1 0.0537(10) 0.0376(9) 0.0721(12) 0.0043(8) 0.0280(9) 0.0017(8)
C6 0.0461(12) 0.0313(11) 0.0468(13) 0.0027(9) 0.0058(10) 0.0020(9)
C5 0.0441(12) 0.0339(11) 0.0487(13) 0.0048(9) 0.0128(10) 0.0057(9)
C7 0.0468(12) 0.0398(12) 0.0473(13) 0.0049(10) 0.0124(10) -0.0013(10)
C4 0.0538(14) 0.0333(12) 0.0562(15) 0.0038(10) 0.0123(11) -0.0059(10)
C2 0.0458(12) 0.0413(12) 0.0476(13) 0.0020(10) 0.0087(10) 0.0062(10)
O3 0.0699(13) 0.0722(14) 0.0826(15) -0.0165(11) 0.0287(11) 0.0099(12)
C3 0.0470(13) 0.0375(12) 0.0618(16) -0.0029(10) 0.0076(11) 0.0005(11)
C10 0.0430(12) 0.0393(12) 0.0491(13) 0.0012(9) 0.0214(10) -0.0006(10)
C9 0.0628(16) 0.0485(14) 0.0588(16) 0.0096(12) 0.0293(13) 0.0075(12)
C11 0.0605(15) 0.0379(13) 0.0584(16) 0.0008(11) 0.0143(12) -0.0130(11)
C1 0.0573(16) 0.0614(17) 0.0589(16) -0.0015(13) 0.0188(13) 0.0042(13)
C8 0.0711(19) 0.0353(13) 0.097(2) 0.0009(13) 0.0129(17) -0.0173(14)
C12 0.0568(15) 0.0518(15) 0.0462(14) 0.0042(12) 0.0041(11) -0.0081(11)

loop_
_atom_type_symbol
_atom_type_description
_atom_type_scat_dispersion_real
_atom_type_scat_dispersion_imag
_atom_type_scat_source
C C 0.0033 0.0016 'International Tables Vol C Tables 4.2.6.8 and 6.1.1.4'
H H 0.0000 0.0000 'International Tables Vol C Tables 4.2.6.8 and 6.1.1.4'
O O 0.0106 0.0060 'International Tables Vol C Tables 4.2.6.8 and 6.1.1.4'

loop_
_geom_angle_atom_site_label_1
_geom_angle_atom_site_label_2
_geom_angle_atom_site_label_3
_geom_angle_site_symmetry_1
_geom_angle_site_symmetry_3
_geom_angle
C6 O2 C8 . . 117.4(2)
C5 O1 C9 . . 118.51(19)
O2 C6 C7 . . 125.6(2)
O2 C6 C5 . . 115.1(2)
C7 C6 C5 . . 119.2(2)
O1 C5 C4 . . 125.3(2)
O1 C5 C6 . . 115.0(2)
C4 C5 C6 . . 119.7(2)
C6 C7 C2 . . 120.6(2)
C6 C7 H7 . . 119.7
C2 C7 H7 . . 119.7
C3 C4 C5 . . 120.2(2)
C3 C4 H4 . . 119.9
C5 C4 H4 . . 119.9
C3 C2 C7 . . 120.1(2)
C3 C2 C1 . . 120.9(2)
C7 C2 C1 . . 119.0(2)
C2 C3 C4 . . 120.0(2)
C2 C3 H3 . . 120.0
C4 C3 H3 . . 120.0
C11 C10 C12 . . 118.0(2)
C11 C10 C9 . . 121.7(2)
C12 C10 C9 . . 120.2(2)
O1 C9 C10 . . 114.4(2)
O1 C9 H9A . . 108.7
C10 C9 H9A . . 108.7
O1 C9 H9B . . 108.7
C10 C9 H9B . . 108.7
H9A C9 H9B . . 107.6
C10 C11 C12 . 3_666 120.6(2)
C10 C11 H11 . . 119.7
C12 C11 H11 3_666 . 119.7
O3 C1 C2 . . 125.5(3)
O3 C1 H1 . . 117.3
C2 C1 H1 . . 117.3
O2 C8 H8A . . 109.5
O2 C8 H8B . . 109.5
H8A C8 H8B . . 109.5
O2 C8 H8C . . 109.5
H8A C8 H8C . . 109.5
H8B C8 H8C . . 109.5
C11 C12 C10 3_666 . 121.4(2)
C11 C12 H12 3_666 . 119.3
C10 C12 H12 . . 119.3

loop_
_geom_bond_atom_site_label_1
_geom_bond_atom_site_label_2
_geom_bond_site_symmetry_2
_geom_bond_distance
O2 C6 . 1.361(3)
O2 C8 . 1.418(3)
O1 C5 . 1.362(3)
O1 C9 . 1.431(3)
C6 C7 . 1.372(3)
C6 C5 . 1.408(3)
C5 C4 . 1.390(3)
C7 C2 . 1.395(3)
C7 H7 . 0.9300
C4 C3 . 1.382(4)
C4 H4 . 0.9300
C2 C3 . 1.375(4)
C2 C1 . 1.472(4)
O3 C1 . 1.202(3)
C3 H3 . 0.9300
C10 C11 . 1.375(4)
C10 C12 . 1.390(3)
C10 C9 . 1.495(3)
C9 H9A . 0.9700
C9 H9B . 0.9700
C11 C12 3_666 1.376(4)
C11 H11 . 0.9300
C1 H1 . 0.9300
C8 H8A . 0.9600
C8 H8B . 0.9600
C8 H8C . 0.9600
C12 C11 3_666 1.376(4)
C12 H12 . 0.9300

loop_
_geom_hbond_atom_site_label_D
_geom_hbond_atom_site_label_H
_geom_hbond_atom_site_label_A
_geom_hbond_site_symmetry_A
_geom_hbond_distance_DH
_geom_hbond_distance_HA
_geom_hbond_distance_DA
_geom_hbond_angle_DHA
C7 H7 O3 2_556 0.93 2.47 3.3380(10) 156
C12 H12 O2 4_575 0.93 2.52 3.3990(10) 157

loop_
_geom_torsion_atom_site_label_1
_geom_torsion_atom_site_label_2
_geom_torsion_atom_site_label_3
_geom_torsion_atom_site_label_4
_geom_torsion_site_symmetry_4
_geom_torsion
C8 O2 C6 C7 . -8.4(4)
C8 O2 C6 C5 . 172.7(2)
C9 O1 C5 C4 . -0.1(4)
C9 O1 C5 C6 . -179.6(2)
O2 C6 C5 O1 . 1.2(3)
C7 C6 C5 O1 . -177.7(2)
O2 C6 C5 C4 . -178.3(2)
C7 C6 C5 C4 . 2.8(3)
O2 C6 C7 C2 . 179.8(2)
C5 C6 C7 C2 . -1.3(3)
O1 C5 C4 C3 . 178.3(2)
C6 C5 C4 C3 . -2.3(4)
C6 C7 C2 C3 . -0.6(4)
C6 C7 C2 C1 . 180.0(2)
C7 C2 C3 C4 . 1.2(4)
C1 C2 C3 C4 . -179.4(2)
C5 C4 C3 C2 . 0.3(4)
C5 O1 C9 C10 . -71.7(3)
C11 C10 C9 O1 . -39.0(3)
C12 C10 C9 O1 . 144.6(2)
C12 C10 C11 C12 3_666 -0.5(4)
C9 C10 C11 C12 3_666 -176.9(2)
C3 C2 C1 O3 . 2.0(4)
C7 C2 C1 O3 . -178.5(3)
C11 C10 C12 C11 3_666 0.5(4)
C9 C10 C12 C11 3_666 177.0(2)

_cod_database_fobs_code 2242958
